data_4120154
loop_
_publ_author_name
'Nathan L. Bill'
'Masatoshi Ishida'
'Steffen B\"ahring'
'Jong Min Lim'
'Sangsu Lee'
'Christina M. Davis'
'Vincent M. Lynch'
'Kent A. Nielsen'
'Jan O. Jeppesen'
'Kei Ohkubo'
'Shunichi Fukuzumi'
'Dongho Kim'
'Jonathan L. Sessler'

_publ_section_title
;
 Porphyrins Fused with Strongly Electron-Donating 1,3-Dithiol-2-ylidene
 Moieties: Redox Control by Metal Cation Complexation and Anion Binding
;
_journal_name_full 'Journal of the American Chemical Society'
_journal_page_first 10852
_journal_page_last 10862
_journal_paper_doi 10.1021/ja404830y
_journal_volume 135
_journal_year 2013
_chemical_formula_moiety 'C44 H30 N4 S8, Cu 2+, 2 C F3 O3 S 1-, C7 H10'
_chemical_formula_sum 'C51 H40 Cu F6 N4 O6 S10'
_chemical_formula_weight 1303.01
_chemical_name_systematic
;
 ?
;
_space_group_IT_number 14
_symmetry_cell_setting monoclinic
_symmetry_space_group_name_Hall '-P 2yn'
_symmetry_space_group_name_H-M 'P 1 21/n 1'
_atom_sites_solution_hydrogens geom
_atom_sites_solution_primary direct
_atom_sites_solution_secondary difmap
_audit_creation_method SHELXL-97
_cell_angle_alpha 90.00
_cell_angle_beta 91.129(8)
_cell_angle_gamma 90.00
_cell_formula_units_Z 2
_cell_length_a 6.813(2)
_cell_length_b 14.693(5)
_cell_length_c 27.160(10)
_cell_measurement_reflns_used 14663
_cell_measurement_temperature 153(2)
_cell_measurement_theta_max 25.0
_cell_measurement_theta_min 2.0
_cell_volume 2718.3(16)
_computing_cell_refinement 'CrystalClear (Rigaku Inc., 2008)'
_computing_data_collection 'CrystalClear (Rigaku Inc., 2008)'
_computing_data_reduction 'CrystalClear (Rigaku Inc., 2008)'
_computing_molecular_graphics 'XP SHELXTL/PC, Siemens Analytical'
_computing_structure_refinement 'XL SHELXTL/PC, Siemens Analytical'
_computing_structure_solution
;

SIR97 - Altomare A., Burla M.C., Camalli M., Cascarano G.L., Giacovazzo C., 
Guagliardi A., Moliterni A.G.G., Polidori G.,Spagna R.
;
_diffrn_ambient_temperature 153(2)
_diffrn_measured_fraction_theta_full 0.986
_diffrn_measured_fraction_theta_max 0.986
_diffrn_measurement_device_type 'Rigaku SCX-Mini with Mercury 2 CCD'
_diffrn_measurement_method \w-scans
_diffrn_radiation_monochromator graphite
_diffrn_radiation_source 'fine-focus sealed tube'
_diffrn_radiation_type MoK\a
_diffrn_radiation_wavelength 0.71075
_diffrn_reflns_av_R_equivalents 0.0000
_diffrn_reflns_av_sigmaI/netI 0.1637
_diffrn_reflns_limit_h_max 8
_diffrn_reflns_limit_h_min -8
_diffrn_reflns_limit_k_max 17
_diffrn_reflns_limit_k_min 0
_diffrn_reflns_limit_l_max 32
_diffrn_reflns_limit_l_min 0
_diffrn_reflns_number 4713
_diffrn_reflns_theta_full 25.00
_diffrn_reflns_theta_max 25.00
_diffrn_reflns_theta_min 3.00
_exptl_absorpt_coefficient_mu 0.860
_exptl_absorpt_correction_T_max 1.00
_exptl_absorpt_correction_T_min 0.214
_exptl_absorpt_correction_type multi-scan
_exptl_absorpt_process_details
;
Abscor. T. Higashi (2001). The Rigaku Corporation, Tokyo, Japan.
;
_exptl_crystal_colour green
_exptl_crystal_density_diffrn 1.592
_exptl_crystal_description laths
_exptl_crystal_F_000 1330
_exptl_crystal_size_max 0.29
_exptl_crystal_size_mid 0.07
_exptl_crystal_size_min 0.04
_platon_squeeze_details
;
;
_refine_diff_density_max 1.213
_refine_diff_density_min -1.338
_refine_diff_density_rms 0.170
_refine_ls_extinction_method none
_refine_ls_goodness_of_fit_ref 1.074
_refine_ls_hydrogen_treatment constr
_refine_ls_matrix_type full
_refine_ls_number_parameters 325
_refine_ls_number_reflns 4713
_refine_ls_number_restraints 0
_refine_ls_restrained_S_all 1.074
_refine_ls_R_factor_all 0.1759
_refine_ls_R_factor_gt 0.1178
_refine_ls_shift/su_max 0.002
_refine_ls_shift/su_mean 0.000
_refine_ls_structure_factor_coef Fsqd
_refine_ls_weighting_details 'calc w=1/[\s^2^(Fo^2^)+(0.1772P)^2^+1.9163P] where P=(Fo^2^+2Fc^2^)/3'
_refine_ls_weighting_scheme calc
_refine_ls_wR_factor_gt 0.3102
_refine_ls_wR_factor_ref 0.3374
_reflns_number_gt 2558
_reflns_number_total 4713
_reflns_threshold_expression >2sigma(I)
_cod_data_source_file ja404830y_si_005.cif
_cod_data_source_block shelxl
_cod_original_cell_volume 2718.3(17)
_cod_database_code 4120154

loop_
_symmetry_equiv_pos_as_xyz
'x, y, z'
'-x+1/2, y+1/2, -z+1/2'
'-x, -y, -z'
'x-1/2, -y-1/2, z-1/2'

loop_
_atom_site_label
_atom_site_type_symbol
_atom_site_fract_x
_atom_site_fract_y
_atom_site_fract_z
_atom_site_U_iso_or_equiv
_atom_site_adp_type
_atom_site_occupancy
_atom_site_symmetry_multiplicity
_atom_site_calc_flag
_atom_site_refinement_flags
C1 C 0.4757(18) 0.6615(7) 0.5686(4) 0.039(3) Uani 1 1 d .
C2 C 0.4793(17) 0.6848(7) 0.6213(4) 0.039(3) Uani 1 1 d .
H2 H 0.4634 0.7439 0.6350 0.047 Uiso 1 1 calc R
C3 C 0.5090(16) 0.6077(7) 0.6465(4) 0.034(3) Uani 1 1 d .
H3 H 0.5210 0.6016 0.6813 0.041 Uiso 1 1 calc R
C4 C 0.5192(14) 0.5360(7) 0.6108(3) 0.025(2) Uani 1 1 d .
C5 C 0.5425(15) 0.4433(6) 0.6217(4) 0.027(2) Uani 1 1 d .
C6 C 0.5532(15) 0.3734(7) 0.5879(4) 0.030(2) Uani 1 1 d .
C7 C 0.5829(16) 0.2805(7) 0.6002(4) 0.035(3) Uani 1 1 d .
H7 H 0.5962 0.2558 0.6324 0.042 Uiso 1 1 calc R
C8 C 0.5889(16) 0.2336(7) 0.5572(4) 0.034(3) Uani 1 1 d .
H8 H 0.6109 0.1701 0.5535 0.041 Uiso 1 1 calc R
C9 C 0.5555(17) 0.2987(7) 0.5182(4) 0.032(3) Uani 1 1 d .
C10 C 0.5562(15) 0.2772(7) 0.4692(4) 0.031(3) Uani 1 1 d .
C11 C 0.583(2) 0.1781(8) 0.4547(4) 0.044(3) Uani 1 1 d .
C12 C 0.775(2) 0.1452(9) 0.4536(7) 0.072(5) Uani 1 1 d .
H12 H 0.8839 0.1840 0.4603 0.086 Uiso 1 1 calc R
C13 C 0.802(2) 0.0524(10) 0.4423(7) 0.074(5) Uani 1 1 d .
H13 H 0.9310 0.0279 0.4411 0.089 Uiso 1 1 calc R
C14 C 0.644(3) -0.0023(9) 0.4331(5) 0.065(4) Uani 1 1 d .
H14 H 0.6655 -0.0643 0.4248 0.078 Uiso 1 1 calc R
C15 C 0.464(2) 0.0286(9) 0.4353(5) 0.056(4) Uani 1 1 d .
H15 H 0.3557 -0.0112 0.4295 0.068 Uiso 1 1 calc R
C16 C 0.431(2) 0.1205(7) 0.4464(4) 0.046(3) Uani 1 1 d .
H16 H 0.3005 0.1427 0.4481 0.055 Uiso 1 1 calc R
C17 C 0.5739(15) 0.4212(7) 0.6745(4) 0.031(2) Uani 1 1 d .
C18 C 0.7083(18) 0.4076(7) 0.7646(4) 0.042(3) Uani 1 1 d .
C19 C 0.5329(19) 0.3638(8) 0.7632(4) 0.040(3) Uani 1 1 d .
C20 C 1.0492(19) 0.4886(8) 0.7940(5) 0.052(3) Uani 1 1 d .
H20A H 1.1148 0.4561 0.7675 0.077 Uiso 1 1 calc R
H20B H 1.1437 0.5005 0.8209 0.077 Uiso 1 1 calc R
H20C H 0.9970 0.5464 0.7814 0.077 Uiso 1 1 calc R
C21 C 0.466(2) 0.1952(8) 0.8038(5) 0.055(4) Uani 1 1 d .
H21A H 0.3847 0.1780 0.7751 0.082 Uiso 1 1 calc R
H21B H 0.4256 0.1601 0.8325 0.082 Uiso 1 1 calc R
H21C H 0.6041 0.1825 0.7971 0.082 Uiso 1 1 calc R
Cu1 Cu 0.5000 0.5000 0.5000 0.0257(5) Uani 1 2 d S
N1 N 0.5020(13) 0.5688(5) 0.5634(3) 0.032(2) Uani 1 1 d .
N2 N 0.5346(12) 0.3850(5) 0.5381(3) 0.0255(19) Uani 1 1 d .
S1 S 0.7730(4) 0.4532(2) 0.70796(10) 0.0375(8) Uani 1 1 d .
S2 S 0.4073(4) 0.3624(2) 0.70700(10) 0.0400(8) Uani 1 1 d .
S3 S 0.8515(5) 0.4203(2) 0.81643(11) 0.0477(9) Uani 1 1 d .
S4 S 0.4358(5) 0.3149(2) 0.81594(12) 0.0551(10) Uani 1 1 d .
S5 S 0.9531(4) 0.18092(19) 0.71350(11) 0.0386(8) Uani 1 1 d .
F1 F 1.0309(12) 0.2659(5) 0.6316(3) 0.068(2) Uani 1 1 d .
F2 F 1.2451(10) 0.1654(5) 0.6536(3) 0.058(2) Uani 1 1 d .
F3 F 0.9719(12) 0.1246(6) 0.6229(3) 0.069(2) Uani 1 1 d .
O1 O 0.7464(11) 0.1911(6) 0.7058(3) 0.054(2) Uani 1 1 d .
O2 O 1.0116(14) 0.0917(6) 0.7313(3) 0.057(2) Uani 1 1 d .
O3 O 1.0506(14) 0.2563(6) 0.7382(3) 0.060(3) Uani 1 1 d .
C22 C 1.0512(18) 0.1816(8) 0.6525(4) 0.039(3) Uani 1 1 d .

loop_
_atom_site_aniso_label
_atom_site_aniso_U_11
_atom_site_aniso_U_22
_atom_site_aniso_U_33
_atom_site_aniso_U_23
_atom_site_aniso_U_13
_atom_site_aniso_U_12
C1 0.052(7) 0.037(6) 0.028(7) 0.004(5) 0.017(5) -0.006(6)
C2 0.062(8) 0.033(6) 0.024(6) -0.016(5) 0.010(5) -0.013(6)
C3 0.047(7) 0.029(6) 0.027(6) -0.002(5) 0.008(5) 0.002(5)
C4 0.025(5) 0.038(6) 0.011(5) 0.002(4) 0.000(4) -0.001(5)
C5 0.034(6) 0.022(5) 0.026(6) -0.005(4) 0.006(4) 0.004(5)
C6 0.030(6) 0.026(6) 0.034(7) -0.007(5) -0.001(5) -0.012(5)
C7 0.049(7) 0.039(6) 0.016(6) 0.000(5) 0.005(5) 0.007(6)
C8 0.043(6) 0.019(5) 0.042(7) -0.011(5) -0.001(5) 0.011(5)
C9 0.056(7) 0.018(5) 0.023(6) -0.003(4) -0.002(5) -0.010(5)
C10 0.039(6) 0.026(6) 0.030(6) 0.003(5) 0.005(5) 0.000(5)
C11 0.079(9) 0.034(6) 0.019(6) -0.001(5) 0.004(6) 0.012(7)
C12 0.045(8) 0.042(8) 0.130(15) 0.002(8) 0.034(9) 0.011(7)
C13 0.053(9) 0.051(9) 0.119(15) -0.013(9) 0.018(9) 0.011(8)
C14 0.120(14) 0.044(8) 0.033(8) 0.000(6) 0.022(8) 0.002(9)
C15 0.076(10) 0.047(8) 0.046(9) 0.001(6) -0.013(7) 0.003(8)
C16 0.080(9) 0.025(6) 0.033(7) -0.011(5) -0.009(6) -0.005(7)
C17 0.042(6) 0.027(5) 0.023(6) 0.004(4) 0.005(5) 0.004(5)
C18 0.059(8) 0.035(6) 0.031(7) 0.002(5) 0.020(6) 0.001(6)
C19 0.067(8) 0.039(6) 0.015(6) 0.008(5) 0.014(5) -0.009(6)
C20 0.065(9) 0.048(8) 0.041(8) 0.006(6) -0.017(6) -0.020(7)
C21 0.061(8) 0.050(8) 0.053(9) 0.026(7) 0.006(7) 0.005(7)
Cu1 0.0347(10) 0.0271(10) 0.0157(10) -0.0010(7) 0.0084(7) -0.0012(8)
N1 0.049(5) 0.023(4) 0.024(5) -0.007(4) 0.010(4) -0.006(4)
N2 0.033(5) 0.028(5) 0.016(5) 0.003(3) 0.007(4) 0.006(4)
S1 0.0480(18) 0.0472(18) 0.0174(15) 0.0038(12) 0.0038(12) 0.0010(14)
S2 0.0509(18) 0.0469(18) 0.0225(16) 0.0026(13) 0.0077(13) -0.0085(15)
S3 0.068(2) 0.0515(19) 0.0235(17) 0.0016(14) -0.0028(14) 0.0032(17)
S4 0.083(3) 0.058(2) 0.0239(18) 0.0084(15) 0.0127(16) -0.0070(19)
S5 0.0490(18) 0.0408(17) 0.0264(16) 0.0028(13) 0.0098(13) -0.0004(15)
F1 0.082(6) 0.073(5) 0.048(5) 0.028(4) 0.018(4) 0.004(4)
F2 0.051(4) 0.072(5) 0.051(5) -0.006(4) 0.019(3) 0.003(4)
F3 0.083(6) 0.087(6) 0.037(5) -0.010(4) 0.010(4) -0.002(5)
O1 0.041(5) 0.084(7) 0.037(5) 0.003(4) 0.010(4) -0.007(5)
O2 0.087(7) 0.047(5) 0.038(5) 0.016(4) 0.012(5) -0.001(5)
O3 0.075(6) 0.054(5) 0.051(6) -0.016(5) 0.004(5) 0.003(5)
C22 0.049(7) 0.038(7) 0.030(7) 0.000(6) -0.001(5) 0.012(6)

loop_
_atom_type_symbol
_atom_type_description
_atom_type_scat_dispersion_real
_atom_type_scat_dispersion_imag
_atom_type_scat_source
C C 0.0033 0.0016 'International Tables Vol C Tables 4.2.6.8 and 6.1.1.4'
H H 0.0000 0.0000 'International Tables Vol C Tables 4.2.6.8 and 6.1.1.4'
Cu Cu 0.3201 1.2651 'International Tables Vol C Tables 4.2.6.8 and 6.1.1.4'
N N 0.0061 0.0033 'International Tables Vol C Tables 4.2.6.8 and 6.1.1.4'
S S 0.1246 0.1234 'International Tables Vol C Tables 4.2.6.8 and 6.1.1.4'
O O 0.0106 0.0060 'International Tables Vol C Tables 4.2.6.8 and 6.1.1.4'
F F 0.0171 0.0103 'International Tables Vol C Tables 4.2.6.8 and 6.1.1.4'

loop_
_geom_angle_atom_site_label_1
_geom_angle_atom_site_label_2
_geom_angle_atom_site_label_3
_geom_angle
_geom_angle_site_symmetry_1
_geom_angle_site_symmetry_3
C10 C1 N1 125.9(10) 3_666 .
C10 C1 C2 124.8(10) 3_666 .
N1 C1 C2 109.2(9) . .
C3 C2 C1 107.5(9) . .
C3 C2 H2 126.3 . .
C1 C2 H2 126.3 . .
C2 C3 C4 106.5(10) . .
C2 C3 H3 126.7 . .
C4 C3 H3 126.7 . .
N1 C4 C5 123.0(9) . .
N1 C4 C3 111.8(9) . .
C5 C4 C3 125.2(9) . .
C6 C5 C4 126.1(10) . .
C6 C5 C17 118.1(9) . .
C4 C5 C17 115.6(8) . .
N2 C6 C5 124.1(9) . .
N2 C6 C7 111.3(9) . .
C5 C6 C7 124.7(10) . .
C8 C7 C6 107.1(10) . .
C8 C7 H7 126.5 . .
C6 C7 H7 126.5 . .
C7 C8 C9 106.7(9) . .
C7 C8 H8 126.6 . .
C9 C8 H8 126.6 . .
C10 C9 N2 126.4(9) . .
C10 C9 C8 123.9(9) . .
N2 C9 C8 109.6(9) . .
C9 C10 C1 124.7(10) . 3_666
C9 C10 C11 118.4(9) . .
C1 C10 C11 116.8(10) 3_666 .
C16 C11 C12 119.6(11) . .
C16 C11 C10 123.3(11) . .
C12 C11 C10 116.9(11) . .
C11 C12 C13 117.7(13) . .
C11 C12 H12 121.1 . .
C13 C12 H12 121.1 . .
C14 C13 C12 120.3(13) . .
C14 C13 H13 119.9 . .
C12 C13 H13 119.9 . .
C15 C14 C13 121.7(13) . .
C15 C14 H14 119.1 . .
C13 C14 H14 119.1 . .
C14 C15 C16 119.6(14) . .
C14 C15 H15 120.2 . .
C16 C15 H15 120.2 . .
C11 C16 C15 121.1(13) . .
C11 C16 H16 119.5 . .
C15 C16 H16 119.5 . .
C5 C17 S1 124.0(8) . .
C5 C17 S2 122.1(8) . .
S1 C17 S2 113.8(6) . .
C19 C18 S3 124.3(9) . .
C19 C18 S1 113.3(9) . .
S3 C18 S1 122.4(7) . .
C18 C19 S2 116.7(8) . .
C18 C19 S4 121.3(9) . .
S2 C19 S4 121.9(7) . .
S3 C20 H20A 109.5 . .
S3 C20 H20B 109.5 . .
H20A C20 H20B 109.5 . .
S3 C20 H20C 109.5 . .
H20A C20 H20C 109.5 . .
H20B C20 H20C 109.5 . .
S4 C21 H21A 109.5 . .
S4 C21 H21B 109.5 . .
H21A C21 H21B 109.5 . .
S4 C21 H21C 109.5 . .
H21A C21 H21C 109.5 . .
H21B C21 H21C 109.5 . .
N2 Cu1 N2 180.0(4) 3_666 .
N2 Cu1 N1 91.0(3) 3_666 .
N2 Cu1 N1 89.0(3) . .
N2 Cu1 N1 89.0(3) 3_666 3_666
N2 Cu1 N1 91.0(3) . 3_666
N1 Cu1 N1 180.000(3) . 3_666
C4 N1 C1 104.9(8) . .
C4 N1 Cu1 128.9(7) . .
C1 N1 Cu1 126.1(7) . .
C6 N2 C9 105.3(8) . .
C6 N2 Cu1 128.9(7) . .
C9 N2 Cu1 125.8(7) . .
C17 S1 C18 98.8(6) . .
C17 S2 C19 97.3(5) . .
C18 S3 C20 101.6(6) . .
C19 S4 C21 101.8(6) . .
O1 S5 O3 115.4(6) . .
O1 S5 O2 114.0(6) . .
O3 S5 O2 114.6(6) . .
O1 S5 C22 104.4(5) . .
O3 S5 C22 104.3(6) . .
O2 S5 C22 102.0(5) . .
F3 C22 F2 107.7(10) . .
F3 C22 F1 107.2(10) . .
F2 C22 F1 105.1(10) . .
F3 C22 S5 114.7(9) . .
F2 C22 S5 111.2(8) . .
F1 C22 S5 110.5(8) . .

loop_
_geom_bond_atom_site_label_1
_geom_bond_atom_site_label_2
_geom_bond_distance
_geom_bond_site_symmetry_2
C1 C10 1.378(15) 3_666
C1 N1 1.382(13) .
C1 C2 1.474(15) .
C2 C3 1.337(15) .
C2 H2 0.9500 .
C3 C4 1.436(14) .
C3 H3 0.9500 .
C4 N1 1.377(12) .
C4 C5 1.402(14) .
C5 C6 1.380(14) .
C5 C17 1.483(14) .
C6 N2 1.367(13) .
C6 C7 1.418(15) .
C7 C8 1.357(14) .
C7 H7 0.9500 .
C8 C9 1.442(15) .
C8 H8 0.9500 .
C9 C10 1.368(15) .
C9 N2 1.388(13) .
C10 C1 1.378(15) 3_666
C10 C11 1.520(15) .
C11 C16 1.350(17) .
C11 C12 1.398(17) .
C12 C13 1.411(19) .
C12 H12 0.9500 .
C13 C14 1.36(2) .
C13 H13 0.9500 .
C14 C15 1.31(2) .
C14 H14 0.9500 .
C15 C16 1.403(16) .
C15 H15 0.9500 .
C16 H16 0.9500 .
C17 S1 1.684(11) .
C17 S2 1.689(11) .
C18 C19 1.357(16) .
C18 S3 1.708(13) .
C18 S1 1.742(11) .
C19 S2 1.735(12) .
C19 S4 1.745(11) .
C20 S3 1.796(13) .
C20 H20A 0.9800 .
C20 H20B 0.9800 .
C20 H20C 0.9800 .
C21 S4 1.802(13) .
C21 H21A 0.9800 .
C21 H21B 0.9800 .
C21 H21C 0.9800 .
Cu1 N2 1.992(8) 3_666
Cu1 N2 1.992(8) .
Cu1 N1 1.995(8) .
Cu1 N1 1.995(8) 3_666
S5 O1 1.428(8) .
S5 O3 1.449(9) .
S5 O2 1.451(9) .
S5 C22 1.799(13) .
F1 C22 1.369(13) .
F2 C22 1.342(13) .
F3 C22 1.274(13) .

loop_
_geom_torsion_atom_site_label_1
_geom_torsion_atom_site_label_2
_geom_torsion_atom_site_label_3
_geom_torsion_atom_site_label_4
_geom_torsion
_geom_torsion_site_symmetry_1
_geom_torsion_site_symmetry_4
C10 C1 C2 C3 178.4(11) 3_666 .
N1 C1 C2 C3 0.6(13) . .
C1 C2 C3 C4 -1.5(13) . .
C2 C3 C4 N1 1.9(13) . .
C2 C3 C4 C5 -177.7(10) . .
N1 C4 C5 C6 0.6(16) . .
C3 C4 C5 C6 -179.8(10) . .
N1 C4 C5 C17 175.5(9) . .
C3 C4 C5 C17 -4.9(15) . .
C4 C5 C6 N2 -2.7(17) . .
C17 C5 C6 N2 -177.4(9) . .
C4 C5 C6 C7 178.0(10) . .
C17 C5 C6 C7 3.2(16) . .
N2 C6 C7 C8 1.8(12) . .
C5 C6 C7 C8 -178.7(10) . .
C6 C7 C8 C9 -2.0(12) . .
C7 C8 C9 C10 178.1(11) . .
C7 C8 C9 N2 1.5(13) . .
N2 C9 C10 C1 -4.1(19) . 3_666
C8 C9 C10 C1 179.9(11) . 3_666
N2 C9 C10 C11 179.5(10) . .
C8 C9 C10 C11 3.5(17) . .
C9 C10 C11 C16 92.2(14) . .
C1 C10 C11 C16 -84.5(15) 3_666 .
C9 C10 C11 C12 -83.1(15) . .
C1 C10 C11 C12 100.2(14) 3_666 .
C16 C11 C12 C13 2(2) . .
C10 C11 C12 C13 177.4(13) . .
C11 C12 C13 C14 0(2) . .
C12 C13 C14 C15 -1(2) . .
C13 C14 C15 C16 1(2) . .
C12 C11 C16 C15 -1.9(19) . .
C10 C11 C16 C15 -177.0(11) . .
C14 C15 C16 C11 0(2) . .
C6 C5 C17 S1 110.0(10) . .
C4 C5 C17 S1 -65.3(12) . .
C6 C5 C17 S2 -71.3(12) . .
C4 C5 C17 S2 113.4(9) . .
S3 C18 C19 S2 177.7(7) . .
S1 C18 C19 S2 -0.7(12) . .
S3 C18 C19 S4 -0.2(15) . .
S1 C18 C19 S4 -178.6(7) . .
C5 C4 N1 C1 178.2(10) . .
C3 C4 N1 C1 -1.4(12) . .
C5 C4 N1 Cu1 1.1(14) . .
C3 C4 N1 Cu1 -178.5(7) . .
C10 C1 N1 C4 -177.2(11) 3_666 .
C2 C1 N1 C4 0.5(12) . .
C10 C1 N1 Cu1 0.0(16) 3_666 .
C2 C1 N1 Cu1 177.7(7) . .
N2 Cu1 N1 C4 179.2(9) 3_666 .
N2 Cu1 N1 C4 -0.8(9) . .
N2 Cu1 N1 C1 2.7(9) 3_666 .
N2 Cu1 N1 C1 -177.3(9) . .
C5 C6 N2 C9 179.7(10) . .
C7 C6 N2 C9 -0.9(12) . .
C5 C6 N2 Cu1 2.9(15) . .
C7 C6 N2 Cu1 -177.7(7) . .
C10 C9 N2 C6 -176.9(11) . .
C8 C9 N2 C6 -0.4(12) . .
C10 C9 N2 Cu1 0.0(16) . .
C8 C9 N2 Cu1 176.6(7) . .
N1 Cu1 N2 C6 -1.1(9) . .
N1 Cu1 N2 C6 178.9(9) 3_666 .
N1 Cu1 N2 C9 -177.3(9) . .
N1 Cu1 N2 C9 2.7(9) 3_666 .
C5 C17 S1 C18 178.6(9) . .
S2 C17 S1 C18 -0.2(7) . .
C19 C18 S1 C17 0.5(10) . .
S3 C18 S1 C17 -177.9(7) . .
C5 C17 S2 C19 -178.9(8) . .
S1 C17 S2 C19 -0.1(7) . .
C18 C19 S2 C17 0.5(10) . .
S4 C19 S2 C17 178.4(7) . .
C19 C18 S3 C20 -176.7(10) . .
S1 C18 S3 C20 1.6(9) . .
C18 C19 S4 C21 -108.0(11) . .
S2 C19 S4 C21 74.3(9) . .
O1 S5 C22 F3 -52.8(10) . .
O3 S5 C22 F3 -174.3(8) . .
O2 S5 C22 F3 66.1(10) . .
O1 S5 C22 F2 -175.2(8) . .
O3 S5 C22 F2 63.2(9) . .
O2 S5 C22 F2 -56.3(9) . .
O1 S5 C22 F1 68.4(9) . .
O3 S5 C22 F1 -53.1(9) . .
O2 S5 C22 F1 -172.6(8) . .

loop_
_platon_squeeze_void_nr
_platon_squeeze_void_average_x
_platon_squeeze_void_average_y
_platon_squeeze_void_average_z
_platon_squeeze_void_volume
_platon_squeeze_void_count_electrons
_platon_squeeze_void_content
1 0.000 0.500 0.500 213 64 ' '
2 0.500 1.000 0.000 213 65 ' '
